data_4501197
loop_
_publ_author_name
'Kar, Paramita'
'Biswas, Rituparna'
'Ida, Yumi'
'Ishida, Takayuki'
'Ghosh, Ashutosh'

_publ_section_title
;
 A Unique Example of Structural Diversity Tuned by Apparently
 Innocento-,m-, andp-Nitro Substituents of Benzoate in Their Complexes of
 Mn(II) with 4,4&#x2032;-Bipyridine: 1D Ladder, 2D Sheet, and 3D Framework
;
_journal_issue 12
_journal_name_full 'Crystal Growth &amp; Design'
_journal_page_first 5305
_journal_paper_doi 10.1021/cg2008649
_journal_volume 11
_journal_year 2011
_chemical_formula_moiety 'C24 H16 Mn N4 O8'
_chemical_formula_sum 'C24 H16 Mn N4 O8'
_chemical_formula_weight 543.35
_chemical_name_systematic
;
 ?
;
_space_group_IT_number 15
_symmetry_cell_setting monoclinic
_symmetry_space_group_name_Hall '-C 2yc'
_symmetry_space_group_name_H-M 'C 1 2/c 1'
_atom_sites_solution_hydrogens geom
_atom_sites_solution_primary direct
_atom_sites_solution_secondary difmap
_audit_creation_method SHELXL-97
_cell_angle_alpha 90.00
_cell_angle_beta 95.776(8)
_cell_angle_gamma 90.00
_cell_formula_units_Z 4
_cell_length_a 20.088(13)
_cell_length_b 11.676(7)
_cell_length_c 9.961(6)
_cell_measurement_temperature 293(2)
_cell_measurement_theta_max 25.9
_cell_measurement_theta_min 2.0
_cell_volume 2324(2)
_computing_cell_refinement 'Bruker SMART'
_computing_data_collection 'Bruker SMART'
_computing_data_reduction 'Bruker SAINT'
_computing_molecular_graphics 'Ortep-3 for Windows (Farrugia, 1997)'
_computing_publication_material 'WINGX V1.80.03'
_computing_structure_refinement 'SHELXL-97 (Sheldrick, 1997)'
_computing_structure_solution 'SHELXS-97 (Sheldrick, 1990)'
_diffrn_ambient_temperature 293(2)
_diffrn_measured_fraction_theta_full 0.963
_diffrn_measured_fraction_theta_max 0.963
_diffrn_measurement_device_type 'CCD area detector'
_diffrn_measurement_method 'phi and omega scans'
_diffrn_radiation_monochromator graphite
_diffrn_radiation_source 'fine-focus sealed tube'
_diffrn_radiation_type MoK\a
_diffrn_radiation_wavelength 0.71073
_diffrn_reflns_av_R_equivalents 0.0516
_diffrn_reflns_av_sigmaI/netI 0.0690
_diffrn_reflns_limit_h_max 24
_diffrn_reflns_limit_h_min -21
_diffrn_reflns_limit_k_max 14
_diffrn_reflns_limit_k_min -14
_diffrn_reflns_limit_l_max 11
_diffrn_reflns_limit_l_min -12
_diffrn_reflns_number 5462
_diffrn_reflns_theta_full 25.93
_diffrn_reflns_theta_max 25.93
_diffrn_reflns_theta_min 2.02
_exptl_absorpt_coefficient_mu 0.627
_exptl_absorpt_correction_T_max 0.9693
_exptl_absorpt_correction_T_min 0.9342
_exptl_absorpt_correction_type empirical
_exptl_absorpt_process_details SADABS
_exptl_crystal_colour yellow
_exptl_crystal_density_diffrn 1.558
_exptl_crystal_density_method 'not measured'
_exptl_crystal_description plate
_exptl_crystal_F_000 1108.0
_exptl_crystal_size_max 0.11
_exptl_crystal_size_mid 0.09
_exptl_crystal_size_min 0.05
_refine_diff_density_max 0.856
_refine_diff_density_min -1.026
_refine_diff_density_rms 0.103
_refine_ls_extinction_method none
_refine_ls_goodness_of_fit_ref 1.051
_refine_ls_hydrogen_treatment constr
_refine_ls_matrix_type full
_refine_ls_number_parameters 170
_refine_ls_number_reflns 2189
_refine_ls_number_restraints 0
_refine_ls_restrained_S_all 1.051
_refine_ls_R_factor_all 0.1049
_refine_ls_R_factor_gt 0.0698
_refine_ls_shift/su_max 0.000
_refine_ls_shift/su_mean 0.000
_refine_ls_structure_factor_coef Fsqd
_refine_ls_weighting_details 'calc w=1/[\s^2^(Fo^2^)+(0.1105P)^2^+0.0000P] where P=(Fo^2^+2Fc^2^)/3'
_refine_ls_weighting_scheme calc
_refine_ls_wR_factor_gt 0.1697
_refine_ls_wR_factor_ref 0.1924
_reflns_number_gt 1428
_reflns_number_total 2189
_reflns_threshold_expression >2sigma(I)
_cod_data_source_file cg2008649_si_002.cif
_cod_data_source_block 3
_cod_depositor_comments
;
The following automatic conversions were performed:

'_exptl_absorpt_correction_type' value 'EMPIRICAL' changed to
'empirical' according to
/home/saulius/struct/CIF-dictionaries/cif_core.dic dictionary named
'cif_core.dic' version 2.4.1 from
2010-06-29.

'_refine_ls_hydrogen_treatment' value 'CONSTR' changed
to 'constr' according to
/home/saulius/struct/CIF-dictionaries/cif_core.dic dictionary named
'cif_core.dic' version 2.4.1 from 2010-06-29.

Automatic conversion script
Id: cif_fix_values 1715 2011-07-08 13:25:40Z adriana 
;
_cod_original_cell_volume 2324(3)
_cod_original_sg_symbol_H-M 'C 2/c'
_cod_database_code 4501197

loop_
_symmetry_equiv_pos_as_xyz
'x, y, z'
'-x, y, -z+1/2'
'x+1/2, y+1/2, z'
'-x+1/2, y+1/2, -z+1/2'
'-x, -y, -z'
'x, -y, z-1/2'
'-x+1/2, -y+1/2, -z'
'x+1/2, -y+1/2, z-1/2'

loop_
_atom_site_label
_atom_site_type_symbol
_atom_site_fract_x
_atom_site_fract_y
_atom_site_fract_z
_atom_site_U_iso_or_equiv
_atom_site_adp_type
_atom_site_occupancy
_atom_site_symmetry_multiplicity
_atom_site_calc_flag
_atom_site_refinement_flags
Mn1 Mn 0.0000 0.03416(6) 0.7500 0.0393(4) Uani 1 2 d S
O1 O 0.08201(17) 0.0503(2) 0.9043(3) 0.0505(8) Uani 1 1 d .
O2 O -0.07007(17) 0.0393(2) 0.9018(3) 0.0478(8) Uani 1 1 d .
N2 N 0.0000 -0.1632(4) 0.7500 0.0382(11) Uani 1 2 d S
N1 N 0.0000 0.2315(4) 0.7500 0.0413(12) Uani 1 2 d S
C1 C 0.0945(2) 0.0380(3) 1.0285(4) 0.0421(10) Uani 1 1 d .
N3 N 0.2649(3) 0.1372(5) 1.4059(5) 0.0732(13) Uani 1 1 d .
C10 C 0.0000 -0.5292(4) 0.7500 0.0408(14) Uani 1 2 d S
C2 C 0.1425(2) 0.1198(4) 1.1006(4) 0.0472(11) Uani 1 1 d .
C12 C 0.0441(2) -0.3409(4) 0.8361(5) 0.0562(13) Uani 1 1 d .
H12 H 0.0754 -0.3789 0.8952 0.067 Uiso 1 1 calc R
C3 C 0.1784(2) 0.0924(4) 1.2216(4) 0.0478(11) Uani 1 1 d .
H3 H 0.1720 0.0223 1.2628 0.057 Uiso 1 1 calc R
C13 C 0.0416(2) -0.2228(4) 0.8346(5) 0.0534(13) Uani 1 1 d .
H13 H 0.0708 -0.1829 0.8964 0.064 Uiso 1 1 calc R
O4 O 0.2464(3) 0.0553(4) 1.4702(5) 0.1072(18) Uani 1 1 d .
O3 O 0.3127(2) 0.1976(5) 1.4442(4) 0.1014(16) Uani 1 1 d .
C4 C 0.2241(2) 0.1701(4) 1.2810(5) 0.0551(12) Uani 1 1 d .
C11 C 0.0000 -0.4014(4) 0.7500 0.0397(14) Uani 1 2 d S
C9 C -0.0540(3) 0.4094(4) 0.7817(5) 0.0625(14) Uani 1 1 d .
H9 H -0.0923 0.4471 0.8028 0.075 Uiso 1 1 calc R
C7 C 0.1529(3) 0.2268(5) 1.0454(6) 0.0824(19) Uani 1 1 d .
H7 H 0.1300 0.2461 0.9627 0.099 Uiso 1 1 calc R
C8 C -0.0517(3) 0.2902(4) 0.7826(5) 0.0611(14) Uani 1 1 d .
H8 H -0.0886 0.2502 0.8075 0.073 Uiso 1 1 calc R
C5 C 0.2334(4) 0.2764(5) 1.2276(6) 0.091(2) Uani 1 1 d .
H5 H 0.2641 0.3275 1.2703 0.109 Uiso 1 1 calc R
C6 C 0.1964(4) 0.3051(5) 1.1101(7) 0.119(3) Uani 1 1 d .
H6 H 0.2005 0.3778 1.0735 0.142 Uiso 1 1 calc R

loop_
_atom_site_aniso_label
_atom_site_aniso_U_11
_atom_site_aniso_U_22
_atom_site_aniso_U_33
_atom_site_aniso_U_23
_atom_site_aniso_U_13
_atom_site_aniso_U_12
Mn1 0.0650(7) 0.0139(4) 0.0391(5) 0.000 0.0061(4) 0.000
O1 0.070(2) 0.0416(18) 0.0405(17) 0.0000(13) 0.0099(15) -0.0068(15)
O2 0.074(2) 0.0258(15) 0.0444(16) -0.0014(12) 0.0113(15) -0.0066(14)
N2 0.053(3) 0.017(2) 0.046(3) 0.000 0.008(2) 0.000
N1 0.059(3) 0.020(2) 0.045(3) 0.000 0.011(2) 0.000
C1 0.059(3) 0.023(2) 0.045(2) -0.0053(17) 0.0091(19) -0.0021(19)
N3 0.075(3) 0.076(4) 0.067(3) -0.023(3) -0.003(2) 0.003(3)
C10 0.057(4) 0.017(3) 0.049(3) 0.000 0.007(3) 0.000
C2 0.067(3) 0.035(2) 0.041(2) -0.0042(18) 0.011(2) -0.010(2)
C12 0.076(4) 0.026(2) 0.063(3) 0.006(2) -0.011(3) 0.003(2)
C3 0.061(3) 0.033(2) 0.050(3) -0.0072(19) 0.011(2) 0.000(2)
C13 0.078(4) 0.020(2) 0.060(3) -0.0010(18) -0.006(2) -0.003(2)
O4 0.153(5) 0.060(3) 0.098(3) 0.007(2) -0.034(3) -0.002(3)
O3 0.065(3) 0.147(5) 0.091(3) -0.035(3) 0.003(2) -0.020(3)
C4 0.061(3) 0.052(3) 0.053(3) -0.013(2) 0.008(2) -0.002(3)
C11 0.055(4) 0.015(3) 0.049(3) 0.000 0.007(3) 0.000
C9 0.067(4) 0.025(2) 0.099(4) -0.005(2) 0.024(3) 0.005(2)
C7 0.130(5) 0.050(3) 0.065(3) 0.008(3) -0.003(3) -0.037(4)
C8 0.072(3) 0.025(2) 0.090(4) 0.000(2) 0.028(3) -0.004(2)
C5 0.122(5) 0.073(4) 0.075(4) -0.008(3) 0.002(4) -0.048(4)
C6 0.195(8) 0.062(4) 0.094(5) 0.013(4) -0.006(5) -0.075(5)

loop_
_atom_type_symbol
_atom_type_description
_atom_type_scat_dispersion_real
_atom_type_scat_dispersion_imag
_atom_type_scat_source
C C 0.0033 0.0016 'International Tables Vol C Tables 4.2.6.8 and 6.1.1.4'
H H 0.0000 0.0000 'International Tables Vol C Tables 4.2.6.8 and 6.1.1.4'
N N 0.0061 0.0033 'International Tables Vol C Tables 4.2.6.8 and 6.1.1.4'
O O 0.0106 0.0060 'International Tables Vol C Tables 4.2.6.8 and 6.1.1.4'
Mn Mn 0.3368 0.7283 'International Tables Vol C Tables 4.2.6.8 and 6.1.1.4'

loop_
_geom_angle_atom_site_label_1
_geom_angle_atom_site_label_2
_geom_angle_atom_site_label_3
_geom_angle
_geom_angle_site_symmetry_1
_geom_angle_site_symmetry_3
O1 Mn1 O1 169.92(15) . 2_556
O1 Mn1 O2 89.51(13) . 2_556
O1 Mn1 O2 90.21(13) 2_556 2_556
O1 Mn1 O2 90.21(13) . .
O1 Mn1 O2 89.51(13) 2_556 .
O2 Mn1 O2 176.83(14) 2_556 .
O1 Mn1 N1 84.96(8) . .
O1 Mn1 N1 84.96(8) 2_556 .
O2 Mn1 N1 88.41(7) 2_556 .
O2 Mn1 N1 88.41(7) . .
O1 Mn1 N2 95.04(8) . .
O1 Mn1 N2 95.04(8) 2_556 .
O2 Mn1 N2 91.59(7) 2_556 .
O2 Mn1 N2 91.59(7) . .
N1 Mn1 N2 180.000(1) . .
C1 O1 Mn1 139.9(3) . .
C1 O2 Mn1 132.6(3) 5_557 .
C13 N2 C13 116.6(5) 2_556 .
C13 N2 Mn1 121.7(2) 2_556 .
C13 N2 Mn1 121.7(2) . .
C8 N1 C8 117.0(5) 2_556 .
C8 N1 Mn1 121.5(3) 2_556 .
C8 N1 Mn1 121.5(3) . .
O1 C1 O2 125.2(4) . 5_557
O1 C1 C2 117.4(4) . .
O2 C1 C2 117.4(4) 5_557 .
O3 N3 O4 123.7(5) . .
O3 N3 C4 117.8(5) . .
O4 N3 C4 118.3(5) . .
C9 C10 C9 116.5(5) 2_546 1_545
C9 C10 C11 121.7(3) 2_546 .
C9 C10 C11 121.7(3) 1_545 .
C3 C2 C7 117.9(5) . .
C3 C2 C1 121.9(4) . .
C7 C2 C1 120.2(4) . .
C11 C12 C13 119.4(4) . .
C2 C3 C4 119.3(4) . .
N2 C13 C12 123.5(4) . .
C5 C4 C3 122.6(5) . .
C5 C4 N3 118.6(5) . .
C3 C4 N3 118.7(5) . .
C12 C11 C12 117.7(5) . 2_556
C12 C11 C10 121.2(3) . .
C12 C11 C10 121.2(3) 2_556 .
C10 C9 C8 120.0(5) 1_565 .
C6 C7 C2 121.7(6) . .
N1 C8 C9 123.2(5) . .
C6 C5 C4 118.2(6) . .
C5 C6 C7 120.2(6) . .

loop_
_geom_bond_atom_site_label_1
_geom_bond_atom_site_label_2
_geom_bond_distance
_geom_bond_site_symmetry_2
Mn1 O1 2.145(3) .
Mn1 O1 2.145(3) 2_556
Mn1 O2 2.168(3) 2_556
Mn1 O2 2.168(3) .
Mn1 N1 2.304(5) .
Mn1 N2 2.305(5) .
O1 C1 1.246(5) .
O2 C1 1.267(5) 5_557
N2 C13 1.323(5) 2_556
N2 C13 1.323(5) .
N1 C8 1.312(5) 2_556
N1 C8 1.312(5) .
C1 O2 1.267(5) 5_557
C1 C2 1.490(6) .
N3 O3 1.222(6) .
N3 O4 1.229(6) .
N3 C4 1.469(7) .
C10 C9 1.363(5) 2_546
C10 C9 1.363(5) 1_545
C10 C11 1.492(7) .
C2 C3 1.379(6) .
C2 C7 1.389(6) .
C12 C11 1.366(5) .
C12 C13 1.379(6) .
C3 C4 1.381(6) .
C4 C5 1.370(8) .
C11 C12 1.366(5) 2_556
C9 C10 1.363(5) 1_565
C9 C8 1.393(6) .
C7 C6 1.378(8) .
C5 C6 1.365(9) .
